data_4333998
loop_
_publ_author_name
'Lianpeng Tong'
'A. Ken Inge'
'Lele Duan'
'Lei Wang'
'Xiaodong Zou'
'Licheng Sun'

_publ_section_title
;
 Catalytic Water Oxidation by Mononuclear Ru Complexes with an Anionic
 Ancillary Ligand
;
_journal_name_full 'Inorganic Chemistry'
_journal_page_first 2505
_journal_page_last 2518
_journal_paper_doi 10.1021/ic302446h
_journal_volume 52
_journal_year 2013
_chemical_formula_sum 'C19 H20 Cl N5 O4 Ru'
_chemical_formula_weight 518.92
_chemical_name_common Ru08
_chemical_name_systematic
; 
 ? 
;
_space_group_IT_number 2
_symmetry_cell_setting triclinic
_symmetry_space_group_name_Hall '-P 1'
_symmetry_space_group_name_H-M 'P -1'
_atom_sites_solution_hydrogens geom
_atom_sites_solution_primary direct
_atom_sites_solution_secondary difmap
_audit_creation_method SHELXL-97
_cell_angle_alpha 111.080(3)
_cell_angle_beta 91.030(3)
_cell_angle_gamma 110.513(3)
_cell_formula_units_Z 2
_cell_length_a 10.3799(4)
_cell_length_b 11.1676(4)
_cell_length_c 12.2351(5)
_cell_measurement_temperature 293(2)
_cell_volume 1222.51(9)
_computing_structure_refinement 'SHELXL-97 (Sheldrick, 1997)'
_computing_structure_solution 'SHELXS-97 (Sheldrick, 1990)'
_diffrn_ambient_temperature 293(2)
_diffrn_measured_fraction_theta_full 0.948
_diffrn_measured_fraction_theta_max 0.948
_diffrn_radiation_monochromator graphite
_diffrn_radiation_source 'fine-focus sealed tube'
_diffrn_radiation_type MoK\a
_diffrn_radiation_wavelength 0.71073
_diffrn_reflns_av_R_equivalents 0.0288
_diffrn_reflns_av_sigmaI/netI 0.0265
_diffrn_reflns_limit_h_max 11
_diffrn_reflns_limit_h_min -11
_diffrn_reflns_limit_k_max 12
_diffrn_reflns_limit_k_min -12
_diffrn_reflns_limit_l_max 13
_diffrn_reflns_limit_l_min -13
_diffrn_reflns_number 12313
_diffrn_reflns_theta_full 23.53
_diffrn_reflns_theta_max 23.53
_diffrn_reflns_theta_min 4.13
_exptl_absorpt_coefficient_mu 0.782
_exptl_absorpt_correction_T_max 0.982
_exptl_absorpt_correction_T_min 0.911
_exptl_absorpt_correction_type multi-scan
_exptl_crystal_density_diffrn 1.410
_exptl_crystal_F_000 524
_exptl_crystal_size_max 0.37
_exptl_crystal_size_mid 0.14
_exptl_crystal_size_min 0.04
_platon_squeeze_details
;
;
_refine_diff_density_max 0.388
_refine_diff_density_min -0.401
_refine_diff_density_rms 0.066
_refine_ls_extinction_method none
_refine_ls_goodness_of_fit_ref 1.094
_refine_ls_hydrogen_treatment mixed
_refine_ls_matrix_type full
_refine_ls_number_parameters 356
_refine_ls_number_reflns 3448
_refine_ls_number_restraints 7
_refine_ls_restrained_S_all 1.095
_refine_ls_R_factor_all 0.0301
_refine_ls_R_factor_gt 0.0265
_refine_ls_shift/su_max 0.002
_refine_ls_shift/su_mean 0.000
_refine_ls_structure_factor_coef Fsqd
_refine_ls_weighting_details 'calc w=1/[\s^2^(Fo^2^)+(0.0548P)^2^+0.0995P] where P=(Fo^2^+2Fc^2^)/3'
_refine_ls_weighting_scheme calc
_refine_ls_wR_factor_gt 0.0797
_refine_ls_wR_factor_ref 0.0805
_reflns_number_gt 3071
_reflns_number_total 3448
_reflns_threshold_expression >2sigma(I)
_cod_data_source_file ic302446h_si_004.cif
_cod_data_source_block ru08
_cod_original_cell_volume 1222.51(8)
_cod_database_code 4333998

loop_
_symmetry_equiv_pos_as_xyz
'x, y, z'
'-x, -y, -z'

loop_
_atom_site_label
_atom_site_type_symbol
_atom_site_fract_x
_atom_site_fract_y
_atom_site_fract_z
_atom_site_U_iso_or_equiv
_atom_site_adp_type
_atom_site_occupancy
_atom_site_symmetry_multiplicity
_atom_site_calc_flag
_atom_site_refinement_flags
Ru1 Ru 0.234777(16) 0.093582(17) -0.226174(14) 0.02778(5) Uani 1 1 d .
Cl1 Cl 0.19458(6) 0.16202(6) -0.02349(5) 0.04086(15) Uani 1 1 d D
N1 N 0.24314(17) 0.02672(18) -0.40148(15) 0.0325(5) Uani 1 1 d .
N2 N 0.41766(17) 0.24388(18) -0.17476(14) 0.0318(5) Uani 1 1 d .
N3 N 0.04177(18) -0.06825(18) -0.29520(15) 0.0343(5) Uani 1 1 d .
N5 N 0.35147(19) -0.00629(18) -0.19405(15) 0.0355(5) Uani 1 1 d .
O1 O 0.18643(14) 0.25914(15) -0.23774(13) 0.0361(4) Uani 1 1 d .
O2 O 0.28998(19) 0.47963(17) -0.21460(18) 0.0626(6) Uani 1 1 d D
C1 C 0.1246(2) -0.0745(2) -0.47542(19) 0.0339(6) Uani 1 1 d .
C2 C 0.5280(2) 0.2203(2) -0.13976(19) 0.0363(6) Uani 1 1 d .
C3 C 0.0122(2) -0.1283(2) -0.41505(19) 0.0346(6) Uani 1 1 d .
C4 C 0.4307(2) 0.3687(2) -0.17169(19) 0.0364(6) Uani 1 1 d .
C5 C 0.6716(3) 0.4563(3) -0.0995(3) 0.0579(9) Uani 1 1 d .
H5 H 0.746(3) 0.527(3) -0.092(2) 0.060(8) Uiso 1 1 d .
C6 C 0.1171(3) -0.1220(3) -0.5974(2) 0.0469(7) Uani 1 1 d .
H6 H 0.038(3) -0.184(2) -0.644(2) 0.053(8) Uiso 1 1 d .
C7 C 0.4899(2) 0.0777(2) -0.15116(18) 0.0366(6) Uani 1 1 d .
C8 C 0.2928(2) 0.3712(2) -0.2114(2) 0.0393(6) Uani 1 1 d .
C9 C 0.3519(2) 0.0763(3) -0.4522(2) 0.0440(7) Uani 1 1 d .
H9 H 0.421(2) 0.132(2) -0.4088(19) 0.031(6) Uiso 1 1 d .
C10 C 0.5827(2) 0.0253(3) -0.1222(2) 0.0488(7) Uani 1 1 d .
H10 H 0.667(2) 0.080(2) -0.098(2) 0.049(7) Uiso 1 1 d .
C11 C -0.0553(3) -0.1167(3) -0.2331(2) 0.0459(7) Uani 1 1 d .
H11 H -0.028(3) -0.075(3) -0.153(2) 0.064(8) Uiso 1 1 d .
C12 C 0.6579(2) 0.3275(3) -0.1021(2) 0.0528(8) Uani 1 1 d .
H12 H 0.734(2) 0.312(2) -0.076(2) 0.049(7) Uiso 1 1 d .
C13 C 0.5576(3) 0.4767(3) -0.1341(2) 0.0513(8) Uani 1 1 d .
H13 H 0.563(2) 0.554(2) -0.127(2) 0.046(7) Uiso 1 1 d .
C14 C 0.3112(3) -0.1390(3) -0.2074(2) 0.0499(7) Uani 1 1 d .
H14 H 0.227(2) -0.183(2) -0.231(2) 0.039(7) Uiso 1 1 d .
C15 C -0.1148(3) -0.2341(3) -0.4737(2) 0.0498(8) Uani 1 1 d .
H15 H -0.127(2) -0.274(2) -0.549(2) 0.040(7) Uiso 1 1 d .
C16 C 0.3487(3) 0.0315(3) -0.5727(2) 0.0530(8) Uani 1 1 d D
H16 H 0.4202(16) 0.069(2) -0.6017(17) 0.045(7) Uiso 1 1 d D
C17 C 0.5381(3) -0.1110(3) -0.1372(2) 0.0585(7) Uani 1 1 d .
H17 H 0.594(3) -0.142(3) -0.117(2) 0.060(8) Uiso 1 1 d .
C18 C 0.2293(3) -0.0686(3) -0.6465(2) 0.0571(8) Uani 1 1 d .
H18 H 0.223(2) -0.104(2) -0.729(2) 0.047(7) Uiso 1 1 d .
C19 C 0.4008(3) -0.1941(3) -0.1812(3) 0.0627(8) Uani 1 1 d D
H19 H 0.366(2) -0.2816(13) -0.195(2) 0.049(7) Uiso 1 1 d D
C20 C -0.1809(3) -0.2217(3) -0.2879(3) 0.0626(10) Uani 1 1 d .
H20 H -0.240(3) -0.248(3) -0.253(2) 0.061(9) Uiso 1 1 d .
C21 C -0.2127(3) -0.2801(3) -0.4099(3) 0.0623(10) Uani 1 1 d .
H21 H -0.292(3) -0.343(3) -0.456(2) 0.072(9) Uiso 1 1 d .
OW1 O 0.0275(3) 0.4785(3) -0.1568(3) 0.1171(12) Uani 1 1 d D
HO1A H 0.048(4) 0.5583(19) -0.107(3) 0.17(2) Uiso 1 1 d D
HO1B H 0.1116(16) 0.508(3) -0.195(3) 0.17(2) Uiso 1 1 d D
OW2 O -0.0488(2) 0.2793(3) -0.0480(3) 0.0961(9) Uani 1 1 d D
HO2A H -0.0021(16) 0.239(2) -0.048(3) 0.107(14) Uiso 1 1 d D
HO2B H -0.028(4) 0.3443(16) -0.065(2) 0.101(14) Uiso 1 1 d D

loop_
_atom_site_aniso_label
_atom_site_aniso_U_11
_atom_site_aniso_U_22
_atom_site_aniso_U_33
_atom_site_aniso_U_23
_atom_site_aniso_U_13
_atom_site_aniso_U_12
Ru1 0.02690(8) 0.03093(8) 0.02527(8) 0.01009(6) 0.00320(6) 0.01178(7)
Cl1 0.0424(3) 0.0498(3) 0.0289(2) 0.0119(2) 0.0073(2) 0.0194(2)
N1 0.0325(8) 0.0354(9) 0.0329(8) 0.0140(7) 0.0076(7) 0.0158(7)
N2 0.0284(8) 0.0413(9) 0.0260(8) 0.0115(7) 0.0055(7) 0.0154(7)
N3 0.0312(8) 0.0353(9) 0.0327(9) 0.0117(7) 0.0053(7) 0.0103(7)
N5 0.0441(9) 0.0383(9) 0.0293(8) 0.0137(7) 0.0089(8) 0.0212(8)
O1 0.0324(7) 0.0352(7) 0.0392(8) 0.0132(6) -0.0002(6) 0.0131(6)
O2 0.0595(10) 0.0430(9) 0.0921(13) 0.0317(8) 0.0063(10) 0.0223(8)
C1 0.0344(10) 0.0367(11) 0.0319(10) 0.0119(8) 0.0027(9) 0.0168(9)
C2 0.0315(10) 0.0484(12) 0.0287(10) 0.0111(9) 0.0044(9) 0.0190(9)
C3 0.0346(10) 0.0358(11) 0.0334(11) 0.0121(8) 0.0043(9) 0.0149(9)
C4 0.0384(11) 0.0315(11) 0.0343(11) 0.0079(9) 0.0061(9) 0.0129(9)
C5 0.0304(12) 0.0454(16) 0.0690(18) 0.0055(13) -0.0009(12) -0.0004(12)
C6 0.0456(13) 0.0537(14) 0.0307(12) 0.0080(10) -0.0009(10) 0.0161(11)
C7 0.0418(11) 0.0503(12) 0.0249(10) 0.0137(8) 0.0098(9) 0.0267(9)
C8 0.0443(12) 0.0360(12) 0.0383(11) 0.0131(9) 0.0066(10) 0.0178(10)
C9 0.0359(12) 0.0507(14) 0.0356(12) 0.0122(10) 0.0064(10) 0.0104(11)
C10 0.0506(12) 0.0829(14) 0.0335(11) 0.0267(10) 0.0164(10) 0.0445(11)
C11 0.0394(12) 0.0481(14) 0.0403(12) 0.0149(10) 0.0094(11) 0.0080(11)
C12 0.0304(11) 0.0645(16) 0.0486(14) 0.0087(12) -0.0045(11) 0.0155(11)
C13 0.0472(14) 0.0309(13) 0.0583(15) 0.0060(11) 0.0043(12) 0.0068(11)
C14 0.0599(14) 0.0445(13) 0.0514(13) 0.0216(10) 0.0109(12) 0.0238(11)
C15 0.0427(13) 0.0527(15) 0.0368(12) 0.0106(11) -0.0015(11) 0.0064(12)
C16 0.0444(13) 0.0709(16) 0.0423(13) 0.0240(11) 0.0198(11) 0.0178(12)
C17 0.0775(14) 0.0846(14) 0.0545(13) 0.0420(11) 0.0273(12) 0.0617(11)
C18 0.0617(15) 0.0760(17) 0.0301(12) 0.0158(11) 0.0138(11) 0.0270(13)
C19 0.0997(18) 0.0523(13) 0.0632(15) 0.0329(11) 0.0284(14) 0.0487(13)
C20 0.0440(15) 0.0700(19) 0.0546(15) 0.0228(13) 0.0168(12) 0.0011(14)
C21 0.0407(14) 0.0584(18) 0.0595(17) 0.0124(14) -0.0030(13) -0.0019(13)
OW1 0.0775(14) 0.116(2) 0.130(2) 0.0045(17) 0.0121(16) 0.0502(14)
OW2 0.0632(11) 0.0959(15) 0.126(2) 0.0232(14) 0.0023(13) 0.0474(11)

loop_
_atom_type_symbol
_atom_type_description
_atom_type_scat_dispersion_real
_atom_type_scat_dispersion_imag
_atom_type_scat_source
C C 0.0033 0.0016 'International Tables Vol C Tables 4.2.6.8 and 6.1.1.4'
H H 0.0000 0.0000 'International Tables Vol C Tables 4.2.6.8 and 6.1.1.4'
N N 0.0061 0.0033 'International Tables Vol C Tables 4.2.6.8 and 6.1.1.4'
O O 0.0106 0.0060 'International Tables Vol C Tables 4.2.6.8 and 6.1.1.4'
Cl Cl 0.1484 0.1585 'International Tables Vol C Tables 4.2.6.8 and 6.1.1.4'
Ru Ru -1.2594 0.8363 'International Tables Vol C Tables 4.2.6.8 and 6.1.1.4'

loop_
_geom_angle_atom_site_label_1
_geom_angle_atom_site_label_2
_geom_angle_atom_site_label_3
_geom_angle
N2 Ru1 N1 96.68(7)
N2 Ru1 N5 79.89(8)
N1 Ru1 N5 93.69(7)
N2 Ru1 N3 175.28(7)
N1 Ru1 N3 78.67(7)
N5 Ru1 N3 101.11(7)
N2 Ru1 O1 78.78(7)
N1 Ru1 O1 89.19(7)
N5 Ru1 O1 158.67(6)
N3 Ru1 O1 100.18(7)
N2 Ru1 Cl1 89.54(5)
N1 Ru1 Cl1 173.07(5)
N5 Ru1 Cl1 90.41(5)
N3 Ru1 Cl1 95.06(5)
O1 Ru1 Cl1 89.02(5)
C9 N1 C1 117.14(18)
C9 N1 Ru1 126.25(13)
C1 N1 Ru1 116.55(15)
C4 N2 C2 121.76(17)
C4 N2 Ru1 119.28(15)
C2 N2 Ru1 118.94(15)
C11 N3 C3 118.12(17)
C11 N3 Ru1 126.82(14)
C3 N3 Ru1 115.05(14)
C14 N5 C7 117.5(2)
C14 N5 Ru1 128.80(16)
C7 N5 Ru1 113.70(15)
C8 O1 Ru1 113.39(15)
N1 C1 C6 121.0(2)
N1 C1 C3 114.59(18)
C6 C1 C3 124.36(18)
N2 C2 C12 119.0(2)
N2 C2 C7 112.32(17)
C12 C2 C7 128.7(2)
N3 C3 C15 121.6(2)
N3 C3 C1 114.78(17)
C15 C3 C1 123.7(2)
N2 C4 C13 120.5(2)
N2 C4 C8 112.28(18)
C13 C4 C8 127.2(2)
C13 C5 C12 120.1(2)
C18 C6 C1 120.5(2)
N5 C7 C10 120.6(2)
N5 C7 C2 115.1(2)
C10 C7 C2 124.3(2)
O2 C8 O1 124.6(2)
O2 C8 C4 119.2(2)
O1 C8 C4 116.2(2)
N1 C9 C16 123.5(2)
C17 C10 C7 120.4(2)
N3 C11 C20 121.9(2)
C5 C12 C2 119.2(3)
C4 C13 C5 119.4(3)
N5 C14 C19 123.2(2)
C21 C15 C3 119.6(2)
C18 C16 C9 119.2(2)
C19 C17 C10 118.7(3)
C16 C18 C6 118.6(2)
C17 C19 C14 119.7(3)
C11 C20 C21 120.0(3)
C15 C21 C20 118.8(2)

loop_
_geom_bond_atom_site_label_1
_geom_bond_atom_site_label_2
_geom_bond_distance
Ru1 N2 1.9445(16)
Ru1 N1 2.0163(18)
Ru1 N5 2.027(2)
Ru1 N3 2.0729(16)
Ru1 O1 2.1274(16)
Ru1 Cl1 2.4095(6)
N1 C9 1.342(3)
N1 C1 1.364(2)
N2 C4 1.339(3)
N2 C2 1.357(3)
N3 C11 1.352(3)
N3 C3 1.351(3)
N5 C14 1.337(3)
N5 C7 1.376(3)
O1 C8 1.272(3)
O2 C8 1.236(3)
C1 C6 1.383(3)
C1 C3 1.458(3)
C2 C12 1.384(3)
C2 C7 1.452(3)
C3 C15 1.383(3)
C4 C13 1.366(3)
C4 C8 1.516(3)
C5 C13 1.368(4)
C5 C12 1.383(4)
C6 C18 1.368(4)
C7 C10 1.388(4)
C9 C16 1.371(4)
C10 C17 1.366(4)
C11 C20 1.362(3)
C14 C19 1.371(4)
C15 C21 1.363(4)
C16 C18 1.365(3)
C17 C19 1.366(4)
C20 C21 1.376(4)

loop_
_platon_squeeze_void_nr
_platon_squeeze_void_average_x
_platon_squeeze_void_average_y
_platon_squeeze_void_average_z
_platon_squeeze_void_volume
_platon_squeeze_void_count_electrons
_platon_squeeze_void_content
1 -0.001 0.500 0.500 248 -8 ' '
